data_7033238
loop_
_publ_author_name
'Hou, Zhao-Jun'
'Liu, Zhong-Yi'
'Liu, Ning'
'Yang, En-Cui'
'Zhao, Xiao-Jun'

_publ_section_title
;
 Four tetrazolate-based 3D frameworks with diverse subunits directed by
 inorganic anions and azido coligand: hydro/solvothermal syntheses,
 crystal structures, and magnetic properties.
;
_journal_issue 5
_journal_name_full 'Dalton transactions (Cambridge, England : 2003)'
_journal_page_first 2223
_journal_page_last 2233
_journal_paper_doi 10.1039/c4dt03172e
_journal_volume 44
_journal_year 2015
_chemical_formula_sum 'C H Cu N7'
_chemical_formula_weight 174.63
_chemical_name_systematic
; 
 ? 
;
_space_group_IT_number 19
_symmetry_cell_setting orthorhombic
_symmetry_space_group_name_Hall 'P 2ac 2ab'
_symmetry_space_group_name_H-M 'P 21 21 21'
_atom_sites_solution_hydrogens geom
_atom_sites_solution_primary direct
_atom_sites_solution_secondary difmap
_audit_creation_method SHELXL-97
_audit_update_record
;
2014-11-07 deposited with the CCDC.
2014-11-25 downloaded from the CCDC.
;
_cell_angle_alpha 90.00
_cell_angle_beta 90.00
_cell_angle_gamma 90.00
_cell_formula_units_Z 4
_cell_length_a 6.7311(7)
_cell_length_b 7.4805(10)
_cell_length_c 9.6521(10)
_cell_measurement_reflns_used 1548
_cell_measurement_temperature 173(2)
_cell_measurement_theta_max 28.43
_cell_measurement_theta_min 3.45
_cell_volume 486.00(10)
_computing_cell_refinement 'Bruker SMART'
_computing_data_collection 'Bruker SMART'
_computing_data_reduction 'Bruker SAINT'
_computing_molecular_graphics 'Bruker SHELXTL'
_computing_publication_material 'Bruker SHELXTL'
_computing_structure_refinement 'SHELXL-97 (Sheldrick, 1997)'
_computing_structure_solution 'SHELXS-97 (Sheldrick, 1990)'
_diffrn_ambient_temperature 173(2)
_diffrn_measured_fraction_theta_full 1.000
_diffrn_measured_fraction_theta_max 1.000
_diffrn_measurement_device_type 'CCD area detector'
_diffrn_measurement_method 'phi and omega scans'
_diffrn_radiation_monochromator graphite
_diffrn_radiation_source 'fine-focus sealed tube'
_diffrn_radiation_type MoK\a
_diffrn_radiation_wavelength 0.71073
_diffrn_reflns_av_R_equivalents 0.0363
_diffrn_reflns_av_unetI/netI 0.0394
_diffrn_reflns_limit_h_max 9
_diffrn_reflns_limit_h_min -7
_diffrn_reflns_limit_k_max 10
_diffrn_reflns_limit_k_min -9
_diffrn_reflns_limit_l_max 9
_diffrn_reflns_limit_l_min -12
_diffrn_reflns_number 3688
_diffrn_reflns_theta_full 28.52
_diffrn_reflns_theta_max 28.52
_diffrn_reflns_theta_min 3.45
_exptl_absorpt_coefficient_mu 4.386
_exptl_absorpt_correction_T_max 0.8441
_exptl_absorpt_correction_T_min 0.5591
_exptl_absorpt_correction_type multi-scan
_exptl_absorpt_process_details SADABS
_exptl_crystal_colour BLUE
_exptl_crystal_density_diffrn 2.387
_exptl_crystal_density_meas ?
_exptl_crystal_density_method 'not measured'
_exptl_crystal_description BLOCK
_exptl_crystal_F_000 340
_exptl_crystal_size_max 0.15
_exptl_crystal_size_mid 0.05
_exptl_crystal_size_min 0.04
_refine_diff_density_max 0.873
_refine_diff_density_min -0.514
_refine_diff_density_rms 0.110
_refine_ls_abs_structure_details 'Flack H D (1983), Acta Cryst. A39, 876-881'
_refine_ls_abs_structure_Flack 0.57(3)
_refine_ls_extinction_method none
_refine_ls_goodness_of_fit_ref 1.066
_refine_ls_hydrogen_treatment constr
_refine_ls_matrix_type full
_refine_ls_number_parameters 83
_refine_ls_number_reflns 1229
_refine_ls_number_restraints 48
_refine_ls_restrained_S_all 1.096
_refine_ls_R_factor_all 0.0289
_refine_ls_R_factor_gt 0.0263
_refine_ls_shift/su_max 0.000
_refine_ls_shift/su_mean 0.000
_refine_ls_structure_factor_coef Fsqd
_refine_ls_weighting_details 'calc w=1/[\s^2^(Fo^2^)+(0.0301P)^2^+0.0000P] where P=(Fo^2^+2Fc^2^)/3'
_refine_ls_weighting_scheme calc
_refine_ls_wR_factor_gt 0.0571
_refine_ls_wR_factor_ref 0.0580
_reflns_number_gt 1173
_reflns_number_total 1229
_reflns_threshold_expression >2sigma(I)
_cod_data_source_file c4dt03172e2.cif
_cod_data_source_block n131126b
_cod_depositor_comments
;
The following automatic conversions were performed:

'_symmetry_cell_setting' value 'Orthorhombic' changed to
'orthorhombic' according to
/usr/data/users/saulius/crontab/automatic-downloads/rss-feeds/RSC/lib/dictionaries/cif_core.dic
dictionary named 'cif_core.dic' version 2.4.2 from
2011-04-26.

'_exptl_absorpt_correction_type' value 'MULTI-SCAN'
changed to 'multi-scan' according to
/usr/data/users/saulius/crontab/automatic-downloads/rss-feeds/RSC/lib/dictionaries/cif_core.dic
dictionary named 'cif_core.dic' version 2.4.2 from 2011-04-26.

Automatic conversion script
Id: cif_fix_values 2935 2014-11-11 08:27:57Z andrius 

The following automatic conversions were performed:

'_exptl_crystal_density_meas' value 'NONE' was changed to '?' - the
value is perceived as not measured.

Automatic conversion script
Id: cif_fix_values 3008 2015-01-20 13:52:24Z robertas 

 Adding full bibliography for 7033236--7033239.cif.
;
_cod_original_sg_symbol_H-M P2(1)2(1)2(1)
_cod_database_code 7033238

loop_
_symmetry_equiv_pos_as_xyz
'x, y, z'
'-x+1/2, -y, z+1/2'
'-x, y+1/2, -z+1/2'
'x+1/2, -y+1/2, -z'

loop_
_atom_site_label
_atom_site_type_symbol
_atom_site_fract_x
_atom_site_fract_y
_atom_site_fract_z
_atom_site_U_iso_or_equiv
_atom_site_adp_type
_atom_site_occupancy
_atom_site_symmetry_multiplicity
_atom_site_calc_flag
_atom_site_refinement_flags
Cu1 Cu 0.08830(5) 0.73303(5) 0.01824(3) 0.00506(11) Uani 1 1 d .
N1 N 0.1620(4) 0.5658(4) 0.1991(3) 0.0092(5) Uani 1 1 d U
N2 N 0.0053(4) 0.5007(4) 0.2676(3) 0.0099(5) Uani 1 1 d U
N3 N 0.0723(4) 0.4026(4) 0.3699(3) 0.0077(5) Uani 1 1 d U
N4 N 0.2727(4) 0.4023(4) 0.3709(3) 0.0072(5) Uani 1 1 d U
N5 N 0.3303(4) 0.8857(4) 0.0277(3) 0.0104(5) Uani 1 1 d U
N6 N 0.3210(3) 1.0513(4) 0.0204(3) 0.0130(4) Uani 1 1 d U
N7 N 0.3144(4) 1.2030(4) 0.0159(4) 0.0216(6) Uani 1 1 d U
C1 C 0.3211(5) 0.5045(5) 0.2645(3) 0.0090(6) Uani 1 1 d U
H1 H 0.4539 0.5308 0.2381 0.011 Uiso 1 1 calc R

loop_
_atom_site_aniso_label
_atom_site_aniso_U_11
_atom_site_aniso_U_22
_atom_site_aniso_U_33
_atom_site_aniso_U_23
_atom_site_aniso_U_13
_atom_site_aniso_U_12
Cu1 0.00266(15) 0.00641(18) 0.00610(16) -0.00104(13) 0.00038(13) -0.00007(14)
N1 0.0081(10) 0.0109(12) 0.0086(11) 0.0016(9) -0.0002(9) 0.0003(9)
N2 0.0092(10) 0.0112(12) 0.0093(12) 0.0020(10) 0.0004(9) 0.0004(9)
N3 0.0041(10) 0.0102(11) 0.0088(10) 0.0021(8) -0.0004(9) 0.0010(9)
N4 0.0026(10) 0.0098(12) 0.0091(10) 0.0015(9) -0.0007(9) -0.0011(9)
N5 0.0047(9) 0.0111(10) 0.0155(10) -0.0020(10) 0.0039(9) 0.0007(8)
N6 0.0081(9) 0.0129(9) 0.0180(10) -0.0013(10) 0.0034(9) 0.0005(8)
N7 0.0203(13) 0.0131(13) 0.0314(14) 0.0011(13) 0.0042(12) 0.0014(10)
C1 0.0064(11) 0.0108(14) 0.0098(11) 0.0021(11) 0.0001(10) -0.0003(11)

loop_
_atom_type_symbol
_atom_type_description
_atom_type_scat_dispersion_real
_atom_type_scat_dispersion_imag
_atom_type_scat_source
C C 0.0033 0.0016 'International Tables Vol C Tables 4.2.6.8 and 6.1.1.4'
H H 0.0000 0.0000 'International Tables Vol C Tables 4.2.6.8 and 6.1.1.4'
N N 0.0061 0.0033 'International Tables Vol C Tables 4.2.6.8 and 6.1.1.4'
Cu Cu 0.3201 1.2651 'International Tables Vol C Tables 4.2.6.8 and 6.1.1.4'

loop_
_geom_angle_atom_site_label_1
_geom_angle_atom_site_label_2
_geom_angle_atom_site_label_3
_geom_angle
_geom_angle_site_symmetry_1
_geom_angle_site_symmetry_3
N4 Cu1 N3 166.91(10) 2_564 3
N4 Cu1 N5 86.53(11) 2_564 .
N3 Cu1 N5 93.10(11) 3 .
N4 Cu1 N5 91.38(11) 2_564 4_465
N3 Cu1 N5 86.07(10) 3 4_465
N5 Cu1 N5 167.14(4) . 4_465
N4 Cu1 N1 99.92(11) 2_564 .
N3 Cu1 N1 93.13(11) 3 .
N5 Cu1 N1 96.04(12) . .
N5 Cu1 N1 96.82(12) 4_465 .
C1 N1 N2 106.0(3) . .
C1 N1 Cu1 139.1(2) . .
N2 N1 Cu1 114.90(19) . .
N3 N2 N1 107.8(2) . .
N2 N3 N4 110.5(3) . .
N2 N3 Cu1 125.4(2) . 3_545
N4 N3 Cu1 122.6(2) . 3_545
C1 N4 N3 103.9(3) . .
C1 N4 Cu1 137.5(2) . 2_565
N3 N4 Cu1 118.6(2) . 2_565
N6 N5 Cu1 121.9(2) . .
N6 N5 Cu1 118.3(2) . 4_565
Cu1 N5 Cu1 116.45(13) . 4_565
N7 N6 N5 178.8(4) . .
N4 C1 N1 111.8(3) . .
N4 C1 H1 124.1 . .
N1 C1 H1 124.1 . .

loop_
_geom_bond_atom_site_label_1
_geom_bond_atom_site_label_2
_geom_bond_distance
_geom_bond_site_symmetry_2
Cu1 N4 1.981(3) 2_564
Cu1 N3 1.986(3) 3
Cu1 N5 1.991(3) .
Cu1 N5 2.000(2) 4_465
Cu1 N1 2.204(3) .
N1 C1 1.325(4) .
N1 N2 1.337(4) .
N2 N3 1.310(4) .
N3 N4 1.349(4) .
N3 Cu1 1.986(3) 3_545
N4 C1 1.321(4) .
N4 Cu1 1.981(3) 2_565
N5 N6 1.243(4) .
N5 Cu1 2.000(2) 4_565
N6 N7 1.136(4) .
C1 H1 0.9500 .

loop_
_geom_torsion_atom_site_label_1
_geom_torsion_atom_site_label_2
_geom_torsion_atom_site_label_3
_geom_torsion_atom_site_label_4
_geom_torsion
_geom_torsion_site_symmetry_1
_geom_torsion_site_symmetry_4
N4 Cu1 N1 C1 57.5(4) 2_564 .
N3 Cu1 N1 C1 -123.5(4) 3 .
N5 Cu1 N1 C1 -30.0(4) . .
N5 Cu1 N1 C1 150.1(4) 4_465 .
N4 Cu1 N1 N2 -121.7(2) 2_564 .
N3 Cu1 N1 N2 57.3(3) 3 .
N5 Cu1 N1 N2 150.8(3) . .
N5 Cu1 N1 N2 -29.1(3) 4_465 .
C1 N1 N2 N3 -0.5(4) . .
Cu1 N1 N2 N3 179.0(2) . .
N1 N2 N3 N4 0.4(4) . .
N1 N2 N3 Cu1 -166.4(2) . 3_545
N2 N3 N4 C1 -0.1(3) . .
Cu1 N3 N4 C1 167.2(2) 3_545 .
N2 N3 N4 Cu1 178.8(2) . 2_565
Cu1 N3 N4 Cu1 -13.9(3) 3_545 2_565
N4 Cu1 N5 N6 128.3(3) 2_564 .
N3 Cu1 N5 N6 -38.6(3) 3 .
N5 Cu1 N5 N6 47.3(4) 4_465 .
N1 Cu1 N5 N6 -132.1(3) . .
N4 Cu1 N5 Cu1 -30.60(17) 2_564 4_565
N3 Cu1 N5 Cu1 162.50(17) 3 4_565
N5 Cu1 N5 Cu1 -111.6(4) 4_465 4_565
N1 Cu1 N5 Cu1 69.02(18) . 4_565
Cu1 N5 N6 N7 128(17) . .
Cu1 N5 N6 N7 -73(17) 4_565 .
N3 N4 C1 N1 -0.3(4) . .
Cu1 N4 C1 N1 -178.8(3) 2_565 .
N2 N1 C1 N4 0.5(4) . .
Cu1 N1 C1 N4 -178.8(3) . .
